data_4068518
loop_
_publ_author_name
'Fout, Alison R.'
'Scott, Jennifer'
'Miller, Deanna L.'
'Bailey, Brad C.'
'Pink, Maren'
'Mindiola, Daniel J.'

_publ_section_title
;
 Dehydrofluorination of Hydrofluorocarbons by Titanium Alkylidynes via
 Sequential C&#x2212;H/C&#x2212;F Bond Activation Reactions. A Synthetic,
 Structural, and Mechanistic Study of 1,2-CH Bond Addition and \b-Fluoride
 Elimination
;
_journal_issue 1
_journal_name_full Organometallics
_journal_page_first 331
_journal_paper_doi 10.1021/om800910q
_journal_volume 28
_journal_year 2009
_chemical_formula_moiety '2(C31 H50 Br N P2 Ti), C5 H12'
_chemical_formula_sum 'C67 H112 Br2 N2 P4 Ti2'
_chemical_formula_weight 1325.09
_chemical_name_systematic
; 
 ? 
;
_space_group_IT_number 14
_symmetry_cell_setting monoclinic
_symmetry_space_group_name_Hall '-P 2ybc'
_symmetry_space_group_name_H-M 'P 1 21/c 1'
_atom_sites_solution_hydrogens geom
_atom_sites_solution_primary direct
_atom_sites_solution_secondary difmap
_audit_creation_method SHELXL-97
_cell_angle_alpha 90.00
_cell_angle_beta 90.487(2)
_cell_angle_gamma 90.00
_cell_formula_units_Z 4
_cell_length_a 11.7142(7)
_cell_length_b 41.7972(16)
_cell_length_c 14.6885(7)
_cell_measurement_reflns_used 8258
_cell_measurement_temperature 100(2)
_cell_measurement_theta_max 19.3
_cell_measurement_theta_min 2.4
_cell_volume 7191.5(6)
_computing_cell_refinement 'SAINT (Bruker, 2003)'
_computing_data_collection 'SMART (Bruker, 2001)'
_computing_data_reduction 'SAINT (Bruker, 2003)'
_computing_molecular_graphics 'SHELXTL (Bruker, 2003), XTEL (loc. libr.)'
_computing_publication_material 'SHELXTL (Bruker, 2003)'
_computing_structure_refinement 'SHELXL-97 (Sheldrick, 1997)'
_computing_structure_solution 'XS (Sheldrick, 2003)'
_diffrn_ambient_temperature 100(2)
_diffrn_detector 'CCD area detector'
_diffrn_detector_area_resol_mean 44.52
_diffrn_detector_type 'Bruker SMART 6000'
_diffrn_measured_fraction_theta_full 0.994
_diffrn_measured_fraction_theta_max 0.994
_diffrn_measurement_details '0.5 degree frames measured for 1 seconds each'
_diffrn_measurement_device 'three-circle goniometer with fixed chi'
_diffrn_measurement_device_type 'Bruker Platform goniometer'
_diffrn_measurement_method 'omega and phi scans'
_diffrn_radiation_monochromator 'diamond 1 1 1'
_diffrn_radiation_source synchrotron
_diffrn_radiation_type synchrotron
_diffrn_radiation_wavelength 0.49595
_diffrn_reflns_av_R_equivalents 0.0724
_diffrn_reflns_av_sigmaI/netI 0.0669
_diffrn_reflns_limit_h_max 15
_diffrn_reflns_limit_h_min -15
_diffrn_reflns_limit_k_max 55
_diffrn_reflns_limit_k_min -55
_diffrn_reflns_limit_l_max 19
_diffrn_reflns_limit_l_min -18
_diffrn_reflns_number 78118
_diffrn_reflns_theta_full 19.31
_diffrn_reflns_theta_max 19.31
_diffrn_reflns_theta_min 1.03
_exptl_absorpt_coefficient_mu 0.779
_exptl_absorpt_correction_T_max 0.9846
_exptl_absorpt_correction_T_min 0.9547
_exptl_absorpt_correction_type multi-scan
_exptl_absorpt_process_details 'SADABS, R. Blessing; 1995'
_exptl_crystal_colour red
_exptl_crystal_density_diffrn 1.224
_exptl_crystal_density_method 'not measured'
_exptl_crystal_description plate
_exptl_crystal_F_000 2808
_exptl_crystal_size_max 0.06
_exptl_crystal_size_mid 0.04
_exptl_crystal_size_min 0.02
_refine_diff_density_max 3.974
_refine_diff_density_min -2.245
_refine_diff_density_rms 0.213
_refine_ls_extinction_method none
_refine_ls_goodness_of_fit_ref 1.075
_refine_ls_hydrogen_treatment constr
_refine_ls_matrix_type full
_refine_ls_number_parameters 719
_refine_ls_number_reflns 17753
_refine_ls_number_restraints 354
_refine_ls_restrained_S_all 1.067
_refine_ls_R_factor_all 0.0819
_refine_ls_R_factor_gt 0.0659
_refine_ls_shift/su_max 0.002
_refine_ls_shift/su_mean 0.000
_refine_ls_structure_factor_coef Fsqd
_refine_ls_weighting_details 'calc w=1/[\s^2^(Fo^2^)+(0.1011P)^2^+17.9822P] where P=(Fo^2^+2Fc^2^)/3'
_refine_ls_weighting_scheme calc
_refine_ls_wR_factor_gt 0.1785
_refine_ls_wR_factor_ref 0.1972
_reflns_number_gt 14652
_reflns_number_total 17753
_reflns_threshold_expression >2sigma(I)
_cod_data_source_file om800910q_si_002.cif
_cod_data_source_block 07511
_cod_original_sg_symbol_H-M P2(1)/c
_cod_database_code 4068518

loop_
_symmetry_equiv_pos_as_xyz
'x, y, z'
'-x, y+1/2, -z+1/2'
'-x, -y, -z'
'x, -y-1/2, z-1/2'

loop_
_atom_site_label
_atom_site_type_symbol
_atom_site_fract_x
_atom_site_fract_y
_atom_site_fract_z
_atom_site_U_iso_or_equiv
_atom_site_adp_type
_atom_site_occupancy
_atom_site_symmetry_multiplicity
_atom_site_calc_flag
_atom_site_refinement_flags
_atom_site_disorder_assembly
_atom_site_disorder_group
Ti1A Ti 0.24800(5) 0.439372(14) 0.72996(4) 0.01258(13) Uani 1 1 d DU . .
P1A P 0.03538(8) 0.44801(2) 0.77277(6) 0.01436(18) Uani 1 1 d DU . .
P2A P 0.44573(8) 0.417006(19) 0.76937(6) 0.01241(17) Uani 1 1 d DU . .
N1A N 0.2432(3) 0.43369(7) 0.87031(18) 0.0150(6) Uani 1 1 d DU . .
Br1A Br 0.21712(4) 0.406751(10) 0.59468(3) 0.02921(12) Uani 1 1 d DU . .
C1A C -0.0865(3) 0.43228(9) 0.7055(2) 0.0207(7) Uani 1 1 d DU . .
H1AA H -0.1581 0.4363 0.7403 0.025 Uiso 1 1 calc R . .
C2A C -0.0944(4) 0.45059(11) 0.6156(3) 0.0294(9) Uani 1 1 d DU . .
H2AA H -0.1583 0.4423 0.5792 0.044 Uiso 1 1 calc R . .
H2AB H -0.0232 0.4479 0.5819 0.044 Uiso 1 1 calc R . .
H2AC H -0.1068 0.4734 0.6280 0.044 Uiso 1 1 calc R . .
C3A C -0.0764(4) 0.39624(10) 0.6892(3) 0.0306(9) Uani 1 1 d DU . .
H3AA H -0.1461 0.3884 0.6595 0.046 Uiso 1 1 calc R . .
H3AB H -0.0657 0.3853 0.7476 0.046 Uiso 1 1 calc R . .
H3AC H -0.0107 0.3920 0.6501 0.046 Uiso 1 1 calc R . .
C4A C -0.0110(3) 0.48893(9) 0.8072(2) 0.0206(7) Uani 1 1 d DU . .
H4AA H -0.0103 0.5026 0.7513 0.025 Uiso 1 1 calc R . .
C5A C 0.0746(4) 0.50340(10) 0.8744(3) 0.0291(9) Uani 1 1 d DU . .
H5AA H 0.0523 0.5254 0.8885 0.044 Uiso 1 1 calc R . .
H5AB H 0.1508 0.5034 0.8473 0.044 Uiso 1 1 calc R . .
H5AC H 0.0758 0.4907 0.9305 0.044 Uiso 1 1 calc R . .
C6A C -0.1316(4) 0.49060(12) 0.8462(3) 0.0335(10) Uani 1 1 d DU . .
H6AA H -0.1492 0.5128 0.8627 0.050 Uiso 1 1 calc R . .
H6AB H -0.1360 0.4770 0.9004 0.050 Uiso 1 1 calc R . .
H6AC H -0.1867 0.4831 0.8004 0.050 Uiso 1 1 calc R . .
C7A C 0.0385(3) 0.42515(9) 0.8779(2) 0.0205(7) Uani 1 1 d DU . .
C8A C -0.0571(4) 0.41127(10) 0.9185(3) 0.0270(8) Uani 1 1 d DU . .
H8AA H -0.1302 0.4144 0.8914 0.032 Uiso 1 1 calc R . .
C9A C -0.0480(4) 0.39308(11) 0.9975(3) 0.0321(9) Uani 1 1 d DU . .
C10A C -0.1523(5) 0.37760(15) 1.0387(4) 0.0480(13) Uani 1 1 d DU . .
H10A H -0.1337 0.3557 1.0574 0.072 Uiso 1 1 calc R . .
H10B H -0.2143 0.3771 0.9935 0.072 Uiso 1 1 calc R . .
H10C H -0.1764 0.3899 1.0919 0.072 Uiso 1 1 calc R . .
C11A C 0.0604(4) 0.38939(12) 1.0351(3) 0.0343(10) Uani 1 1 d DU . .
H11A H 0.0688 0.3773 1.0895 0.041 Uiso 1 1 calc R . .
C12A C 0.1574(4) 0.40271(10) 0.9962(3) 0.0259(8) Uani 1 1 d DU . .
H12A H 0.2300 0.3994 1.0238 0.031 Uiso 1 1 calc R . .
C13A C 0.1482(3) 0.42107(9) 0.9160(2) 0.0184(7) Uani 1 1 d DU . .
C14A C 0.3430(3) 0.44037(8) 0.9212(2) 0.0176(7) Uani 1 1 d DU . .
C15A C 0.3410(4) 0.45478(10) 1.0078(3) 0.0277(8) Uani 1 1 d DU . .
H15A H 0.2698 0.4598 1.0348 0.033 Uiso 1 1 calc R . .
C16A C 0.4411(4) 0.46178(12) 1.0541(3) 0.0355(10) Uani 1 1 d DU . .
H16A H 0.4371 0.4717 1.1122 0.043 Uiso 1 1 calc R . .
C17A C 0.5485(4) 0.45470(11) 1.0178(3) 0.0294(9) Uani 1 1 d DU . .
C18A C 0.6569(5) 0.46193(14) 1.0696(3) 0.0453(13) Uani 1 1 d DU . .
H18A H 0.7218 0.4612 1.0280 0.068 Uiso 1 1 calc R . .
H18B H 0.6678 0.4460 1.1179 0.068 Uiso 1 1 calc R . .
H18C H 0.6518 0.4833 1.0967 0.068 Uiso 1 1 calc R . .
C19A C 0.5506(3) 0.44103(9) 0.9319(2) 0.0221(7) Uani 1 1 d DU . .
H19A H 0.6222 0.4363 0.9051 0.027 Uiso 1 1 calc R . .
C20A C 0.4498(3) 0.43385(8) 0.8831(2) 0.0157(6) Uani 1 1 d DU . .
C21A C 0.5776(3) 0.42937(9) 0.7114(2) 0.0197(7) Uani 1 1 d DU . .
H21A H 0.6446 0.4200 0.7445 0.024 Uiso 1 1 calc R . .
C22A C 0.5752(4) 0.41634(11) 0.6140(3) 0.0296(9) Uani 1 1 d DU . .
H22A H 0.6436 0.4234 0.5818 0.044 Uiso 1 1 calc R . .
H22B H 0.5070 0.4243 0.5821 0.044 Uiso 1 1 calc R . .
H22C H 0.5732 0.3929 0.6156 0.044 Uiso 1 1 calc R . .
C23A C 0.5898(4) 0.46578(10) 0.7106(3) 0.0287(9) Uani 1 1 d DU . .
H23A H 0.6593 0.4717 0.6781 0.043 Uiso 1 1 calc R . .
H23B H 0.5944 0.4737 0.7733 0.043 Uiso 1 1 calc R . .
H23C H 0.5233 0.4753 0.6799 0.043 Uiso 1 1 calc R . .
C24A C 0.4637(3) 0.37336(8) 0.7851(3) 0.0204(7) Uani 1 1 d DU . .
H24A H 0.4757 0.3639 0.7235 0.024 Uiso 1 1 calc R . .
C25A C 0.5664(4) 0.36407(10) 0.8441(3) 0.0314(9) Uani 1 1 d DU . .
H25A H 0.5687 0.3408 0.8511 0.047 Uiso 1 1 calc R . .
H25B H 0.5599 0.3741 0.9041 0.047 Uiso 1 1 calc R . .
H25C H 0.6367 0.3714 0.8148 0.047 Uiso 1 1 calc R . .
C26A C 0.3543(4) 0.35874(9) 0.8230(3) 0.0322(10) Uani 1 1 d DU . .
H26A H 0.3636 0.3355 0.8287 0.048 Uiso 1 1 calc R . .
H26B H 0.2904 0.3634 0.7815 0.048 Uiso 1 1 calc R . .
H26C H 0.3386 0.3679 0.8829 0.048 Uiso 1 1 calc R . .
C27A C 0.2890(3) 0.48087(9) 0.6946(2) 0.0216(7) Uani 1 1 d DU . .
H27A H 0.3229 0.4897 0.7480 0.026 Uiso 1 1 calc R . .
C28A C 0.2964(4) 0.50780(9) 0.6256(3) 0.0285(9) Uani 1 1 d DU . .
C29A C 0.3206(6) 0.49418(13) 0.5317(3) 0.0473(14) Uani 1 1 d DU . .
H29A H 0.2614 0.4786 0.5153 0.071 Uiso 1 1 calc R . .
H29B H 0.3953 0.4836 0.5324 0.071 Uiso 1 1 calc R . .
H29C H 0.3209 0.5116 0.4869 0.071 Uiso 1 1 calc R . .
C30A C 0.1817(5) 0.52527(13) 0.6236(4) 0.0497(14) Uani 1 1 d DU . .
H30A H 0.1220 0.5107 0.6016 0.075 Uiso 1 1 calc R . .
H30B H 0.1865 0.5438 0.5828 0.075 Uiso 1 1 calc R . .
H30C H 0.1631 0.5326 0.6851 0.075 Uiso 1 1 calc R . .
C31A C 0.3903(6) 0.53236(12) 0.6501(4) 0.0490(13) Uani 1 1 d DU . .
H31A H 0.3786 0.5402 0.7123 0.073 Uiso 1 1 calc R . .
H31B H 0.3866 0.5504 0.6075 0.073 Uiso 1 1 calc R . .
H31C H 0.4654 0.5221 0.6462 0.073 Uiso 1 1 calc R . .
Ti1B Ti 0.71103(6) 0.204651(14) 0.99864(4) 0.01470(14) Uani 1 1 d DU . .
P1B P 0.49995(8) 0.21626(2) 0.95383(6) 0.01517(18) Uani 1 1 d DU . .
P2B P 0.91346(8) 0.22446(2) 1.03917(6) 0.01485(18) Uani 1 1 d DU . .
N1B N 0.7027(2) 0.25387(6) 0.97717(19) 0.0135(5) Uani 1 1 d DU . .
Br1B Br 0.68533(4) 0.173875(10) 1.13733(3) 0.03192(12) Uani 1 1 d DU . .
C1B C 0.3749(3) 0.19581(9) 1.0027(3) 0.0229(8) Uani 1 1 d DU . .
H1BA H 0.3044 0.2069 0.9803 0.028 Uiso 1 1 calc R . .
C2B C 0.3732(5) 0.16117(11) 0.9666(4) 0.0409(12) Uani 1 1 d DU . .
H2BA H 0.3052 0.1502 0.9892 0.061 Uiso 1 1 calc R . .
H2BB H 0.4418 0.1499 0.9878 0.061 Uiso 1 1 calc R . .
H2BC H 0.3714 0.1614 0.8999 0.061 Uiso 1 1 calc R . .
C3B C 0.3747(4) 0.19627(11) 1.1061(3) 0.0308(9) Uani 1 1 d DU . .
H3BA H 0.3082 0.1844 1.1283 0.046 Uiso 1 1 calc R . .
H3BB H 0.3710 0.2184 1.1275 0.046 Uiso 1 1 calc R . .
H3BC H 0.4447 0.1862 1.1293 0.046 Uiso 1 1 calc R . .
C4B C 0.4645(3) 0.21964(9) 0.8301(2) 0.0210(7) Uani 1 1 d DU . .
H4BA H 0.4711 0.1977 0.8035 0.025 Uiso 1 1 calc R . .
C5B C 0.3438(4) 0.23138(12) 0.8096(3) 0.0333(10) Uani 1 1 d DU . .
H5BA H 0.3317 0.2322 0.7435 0.050 Uiso 1 1 calc R . .
H5BB H 0.3337 0.2528 0.8354 0.050 Uiso 1 1 calc R . .
H5BC H 0.2885 0.2167 0.8366 0.050 Uiso 1 1 calc R . .
C6B C 0.5515(4) 0.24074(11) 0.7817(3) 0.0283(9) Uani 1 1 d DU . .
H6BA H 0.5364 0.2404 0.7160 0.042 Uiso 1 1 calc R . .
H6BB H 0.6286 0.2326 0.7939 0.042 Uiso 1 1 calc R . .
H6BC H 0.5453 0.2627 0.8042 0.042 Uiso 1 1 calc R . .
C7B C 0.4969(3) 0.25706(8) 0.9954(2) 0.0148(6) Uani 1 1 d DU . .
C8B C 0.3991(3) 0.27367(8) 1.0218(2) 0.0184(7) Uani 1 1 d DU . .
H8BA H 0.3268 0.2636 1.0159 0.022 Uiso 1 1 calc R . .
C9B C 0.4047(3) 0.30479(9) 1.0567(2) 0.0213(7) Uani 1 1 d DU . .
C10B C 0.2984(4) 0.32239(10) 1.0853(3) 0.0311(9) Uani 1 1 d DU . .
H10D H 0.2918 0.3424 1.0507 0.047 Uiso 1 1 calc R . .
H10E H 0.3031 0.3272 1.1505 0.047 Uiso 1 1 calc R . .
H10F H 0.2313 0.3090 1.0732 0.047 Uiso 1 1 calc R . .
C11B C 0.5122(4) 0.31867(9) 1.0637(3) 0.0228(8) Uani 1 1 d DU . .
H11B H 0.5186 0.3397 1.0875 0.027 Uiso 1 1 calc R . .
C12B C 0.6111(3) 0.30273(8) 1.0371(2) 0.0180(7) Uani 1 1 d DU . .
H12B H 0.6830 0.3131 1.0429 0.022 Uiso 1 1 calc R . .
C13B C 0.6056(3) 0.27155(8) 1.0019(2) 0.0146(6) Uani 1 1 d DU . .
C14B C 0.7985(3) 0.27083(7) 0.9460(2) 0.0131(6) Uani 1 1 d DU . .
C15B C 0.7884(3) 0.29733(8) 0.8875(2) 0.0179(7) Uani 1 1 d DU . .
H15B H 0.7149 0.3043 0.8681 0.022 Uiso 1 1 calc R . .
C16B C 0.8846(3) 0.31331(8) 0.8579(3) 0.0204(7) Uani 1 1 d DU . .
H16B H 0.8755 0.3313 0.8188 0.024 Uiso 1 1 calc R . .
C17B C 0.9948(3) 0.30389(8) 0.8837(2) 0.0194(7) Uani 1 1 d DU . .
C18B C 1.0984(4) 0.32179(10) 0.8512(3) 0.0275(8) Uani 1 1 d DU . .
H18D H 1.1675 0.3118 0.8762 0.041 Uiso 1 1 calc R . .
H18E H 1.0943 0.3441 0.8716 0.041 Uiso 1 1 calc R . .
H18F H 1.1008 0.3212 0.7845 0.041 Uiso 1 1 calc R . .
C19B C 1.0049(3) 0.27702(8) 0.9388(2) 0.0170(7) Uani 1 1 d DU . .
H19B H 1.0788 0.2697 0.9557 0.020 Uiso 1 1 calc R . .
C20B C 0.9088(3) 0.26040(8) 0.9703(2) 0.0139(6) Uani 1 1 d DU . .
C24B C 1.0429(3) 0.20206(9) 1.0079(3) 0.0229(8) Uani 1 1 d DU . .
H24B H 1.1112 0.2143 1.0297 0.027 Uiso 1 1 calc R . .
C25B C 1.0517(5) 0.19749(12) 0.9057(3) 0.0367(11) Uani 1 1 d DU . .
H25D H 1.1161 0.1833 0.8923 0.055 Uiso 1 1 calc R . .
H25E H 1.0637 0.2183 0.8765 0.055 Uiso 1 1 calc R . .
H25F H 0.9809 0.1879 0.8824 0.055 Uiso 1 1 calc R . .
C26B C 1.0402(5) 0.16977(11) 1.0570(4) 0.0411(12) Uani 1 1 d DU . .
H26D H 1.1066 0.1570 1.0390 0.062 Uiso 1 1 calc R . .
H26E H 0.9701 0.1583 1.0403 0.062 Uiso 1 1 calc R . .
H26F H 1.0424 0.1733 1.1229 0.062 Uiso 1 1 calc R . .
C21B C 0.9436(3) 0.23783(11) 1.1571(2) 0.0276(9) Uani 1 1 d DU . .
H21B H 0.9457 0.2182 1.1959 0.033 Uiso 1 1 calc R . .
C23B C 1.0581(5) 0.2545(2) 1.1698(4) 0.066(2) Uani 1 1 d DU . .
H23D H 1.0712 0.2588 1.2347 0.099 Uiso 1 1 calc R . .
H23E H 1.0577 0.2748 1.1361 0.099 Uiso 1 1 calc R . .
H23F H 1.1191 0.2408 1.1468 0.099 Uiso 1 1 calc R . .
C22B C 0.8465(4) 0.25825(12) 1.1913(3) 0.0336(10) Uani 1 1 d DU . .
H22D H 0.8599 0.2636 1.2555 0.050 Uiso 1 1 calc R . .
H22E H 0.7746 0.2464 1.1852 0.050 Uiso 1 1 calc R . .
H22F H 0.8421 0.2780 1.1555 0.050 Uiso 1 1 calc R . .
C27B C 0.7493(4) 0.17919(11) 0.8984(3) 0.0315(9) Uani 1 1 d DU A .
H27B H 0.7886 0.1935 0.8595 0.038 Uiso 1 1 calc R . .
C28B C 0.7507(5) 0.14770(10) 0.8463(3) 0.0356(10) Uani 1 1 d DU . .
C29B C 0.6301(16) 0.1324(6) 0.8406(19) 0.059(2) Uani 0.213(7) 1 d PDU A 1
H29D H 0.6298 0.1154 0.7945 0.521(15) Uiso 0.213(7) 1 d PR A 1
H29E H 0.5740 0.1488 0.8238 0.521(15) Uiso 0.213(7) 1 d PR A 1
H29F H 0.6104 0.1233 0.8999 0.521(15) Uiso 0.213(7) 1 d PR A 1
C30B C 0.829(2) 0.1223(5) 0.8907(18) 0.0558(18) Uani 0.213(7) 1 d PDU A 1
H30D H 0.9047 0.1317 0.9022 0.521(15) Uiso 0.213(7) 1 d PR A 1
H30E H 0.8366 0.1040 0.8498 0.521(15) Uiso 0.213(7) 1 d PR A 1
H30F H 0.7961 0.1153 0.9484 0.521(15) Uiso 0.213(7) 1 d PR A 1
C31B C 0.796(4) 0.1541(6) 0.7512(15) 0.091(4) Uani 0.213(7) 1 d PDU A 1
H31D H 0.8045 0.1338 0.7187 0.136 Uiso 0.213(7) 1 d PR A 1
H31E H 0.8703 0.1648 0.7558 0.136 Uiso 0.213(7) 1 d PR A 1
H31F H 0.7424 0.1679 0.7178 0.136 Uiso 0.213(7) 1 d PR A 1
C29D C 0.6696(8) 0.1497(2) 0.7636(6) 0.059(2) Uani 0.787(7) 1 d P A 2
H29G H 0.6796 0.1307 0.7253 0.521(15) Uiso 0.787(7) 1 d PR A 2
H29H H 0.6870 0.1689 0.7282 0.521(15) Uiso 0.787(7) 1 d PR A 2
H29I H 0.5905 0.1507 0.7845 0.521(15) Uiso 0.787(7) 1 d PR A 2
C30D C 0.8728(7) 0.14066(19) 0.8059(6) 0.0558(18) Uani 0.787(7) 1 d P A 2
H30G H 0.8688 0.1218 0.7662 0.521(15) Uiso 0.787(7) 1 d PR A 2
H30H H 0.9270 0.1366 0.8558 0.521(15) Uiso 0.787(7) 1 d PR A 2
H30I H 0.8985 0.1592 0.7706 0.521(15) Uiso 0.787(7) 1 d PR A 2
C31D C 0.7221(11) 0.12114(16) 0.9098(6) 0.091(4) Uani 0.787(7) 1 d P A 2
H31G H 0.7024 0.1020 0.8747 0.521(15) Uiso 0.787(7) 1 d PR A 2
H31H H 0.6570 0.1274 0.9473 0.521(15) Uiso 0.787(7) 1 d PR A 2
H31I H 0.7881 0.1166 0.9492 0.521(15) Uiso 0.787(7) 1 d PR A 2
C1S C 0.0655(11) 0.42438(16) 0.2711(6) 0.175(13) Uiso 0.521(15) 1 d PRDU B 1
H1SA H -0.0149 0.4292 0.2826 0.262 Uiso 0.521(15) 1 calc PR B 1
H1SB H 0.0772 0.4012 0.2732 0.262 Uiso 0.521(15) 1 calc PR B 1
H1SC H 0.0864 0.4324 0.2108 0.262 Uiso 0.521(15) 1 calc PR B 1
C2S C 0.1387(15) 0.4402(6) 0.3424(14) 0.124(8) Uiso 0.521(15) 1 d PDU B 1
H2SA H 0.1262 0.4636 0.3402 0.149 Uiso 0.521(15) 1 calc PR B 1
H2SB H 0.1152 0.4325 0.4033 0.149 Uiso 0.521(15) 1 calc PR B 1
C3S C 0.2629(14) 0.4334(7) 0.330(2) 0.178(14) Uiso 0.521(15) 1 d PDU B 1
H3SA H 0.2961 0.4262 0.3889 0.214 Uiso 0.521(15) 1 calc PR B 1
H3SB H 0.3023 0.4534 0.3125 0.214 Uiso 0.521(15) 1 calc PR B 1
C4S C 0.2831(17) 0.4085(6) 0.2593(17) 0.136(7) Uiso 0.521(15) 1 d PDU B 1
H4SA H 0.2411 0.3888 0.2763 0.164 Uiso 0.521(15) 1 calc PR B 1
H4SB H 0.2512 0.4161 0.2006 0.164 Uiso 0.521(15) 1 calc PR B 1
C5S C 0.4059(18) 0.4002(6) 0.2464(18) 0.122(8) Uiso 0.521(15) 1 d PDU B 1
H5SA H 0.4124 0.3837 0.1991 0.182 Uiso 0.521(15) 1 calc PR B 1
H5SB H 0.4379 0.3920 0.3037 0.182 Uiso 0.521(15) 1 calc PR B 1
H5SC H 0.4481 0.4193 0.2279 0.182 Uiso 0.521(15) 1 calc PR B 1
C1D C 0.437(2) 0.3983(6) 0.1935(16) 0.116(8) Uiso 0.479(15) 1 d PDU B 2
H1DA H 0.5177 0.3929 0.2044 0.174 Uiso 0.479(15) 1 calc PR B 2
H1DB H 0.4306 0.4112 0.1379 0.174 Uiso 0.479(15) 1 calc PR B 2
H1DC H 0.3929 0.3786 0.1863 0.174 Uiso 0.479(15) 1 calc PR B 2
C2D C 0.3927(16) 0.4170(8) 0.2728(16) 0.155(13) Uiso 0.479(15) 1 d PDU B 2
H2DA H 0.4015 0.4041 0.3289 0.186 Uiso 0.479(15) 1 calc PR B 2
H2DB H 0.4386 0.4367 0.2803 0.186 Uiso 0.479(15) 1 calc PR B 2
C3D C 0.2704(18) 0.4258(7) 0.2606(18) 0.136(7) Uiso 0.479(15) 1 d PDU B 2
H3DA H 0.2476 0.4217 0.1966 0.164 Uiso 0.479(15) 1 calc PR B 2
H3DB H 0.2616 0.4490 0.2721 0.164 Uiso 0.479(15) 1 calc PR B 2
C4D C 0.1914(19) 0.4079(5) 0.322(2) 0.174(15) Uiso 0.479(15) 1 d PDU B 2
H4DA H 0.2326 0.4020 0.3789 0.208 Uiso 0.479(15) 1 calc PR B 2
H4DB H 0.1668 0.3878 0.2918 0.208 Uiso 0.479(15) 1 calc PR B 2
C5D C 0.0878(14) 0.4275(4) 0.3454(12) 0.075(5) Uiso 0.479(15) 1 d PDU B 2
H5DA H 0.0395 0.4155 0.3875 0.113 Uiso 0.479(15) 1 calc PR B 2
H5DB H 0.0444 0.4323 0.2897 0.113 Uiso 0.479(15) 1 calc PR B 2
H5DC H 0.1120 0.4476 0.3742 0.113 Uiso 0.479(15) 1 calc PR B 2

loop_
_atom_site_aniso_label
_atom_site_aniso_U_11
_atom_site_aniso_U_22
_atom_site_aniso_U_33
_atom_site_aniso_U_23
_atom_site_aniso_U_13
_atom_site_aniso_U_12
Ti1A 0.0107(3) 0.0148(3) 0.0123(3) -0.0021(2) 0.0009(2) 0.0016(2)
P1A 0.0093(4) 0.0190(4) 0.0148(4) -0.0021(3) 0.0002(3) 0.0018(3)
P2A 0.0086(4) 0.0138(4) 0.0149(4) 0.0000(3) 0.0014(3) 0.0003(3)
N1A 0.0098(14) 0.0211(13) 0.0141(12) -0.0008(10) 0.0014(10) 0.0025(11)
Br1A 0.0256(2) 0.0347(2) 0.0274(2) -0.01740(15) 0.00123(16) -0.00196(16)
C1A 0.0115(17) 0.0268(17) 0.0239(17) -0.0052(14) -0.0009(14) -0.0010(14)
C2A 0.022(2) 0.043(2) 0.0230(18) -0.0011(16) -0.0074(16) -0.0012(18)
C3A 0.022(2) 0.0265(19) 0.044(2) -0.0100(17) -0.0004(18) -0.0094(16)
C4A 0.0153(19) 0.0242(17) 0.0222(17) -0.0065(13) 0.0017(14) 0.0050(14)
C5A 0.019(2) 0.033(2) 0.035(2) -0.0187(17) 0.0004(17) 0.0002(16)
C6A 0.016(2) 0.043(2) 0.042(2) -0.0162(19) 0.0046(17) 0.0064(18)
C7A 0.0155(18) 0.0273(17) 0.0187(16) 0.0014(13) 0.0043(13) 0.0026(14)
C8A 0.0149(19) 0.039(2) 0.0273(19) 0.0029(16) 0.0048(15) -0.0013(16)
C9A 0.023(2) 0.044(2) 0.030(2) 0.0077(18) 0.0109(17) -0.0064(18)
C10A 0.037(3) 0.067(3) 0.041(3) 0.015(2) 0.019(2) -0.013(3)
C11A 0.033(2) 0.044(2) 0.026(2) 0.0148(18) 0.0058(17) 0.001(2)
C12A 0.023(2) 0.037(2) 0.0177(17) 0.0063(15) 0.0011(15) 0.0045(16)
C13A 0.0159(18) 0.0243(17) 0.0152(15) 0.0009(12) 0.0020(13) 0.0025(14)
C14A 0.0170(18) 0.0187(15) 0.0172(15) -0.0021(12) 0.0002(13) 0.0013(13)
C15A 0.025(2) 0.037(2) 0.0205(17) -0.0096(15) 0.0040(15) 0.0023(17)
C16A 0.036(3) 0.048(3) 0.0225(19) -0.0152(18) -0.0046(17) -0.002(2)
C17A 0.025(2) 0.039(2) 0.0238(18) -0.0049(16) -0.0086(16) -0.0079(18)
C18A 0.037(3) 0.066(3) 0.033(2) -0.010(2) -0.016(2) -0.017(3)
C19A 0.0153(19) 0.0300(18) 0.0210(16) -0.0011(14) -0.0032(14) -0.0060(15)
C20A 0.0137(17) 0.0174(15) 0.0159(14) -0.0008(12) -0.0012(12) -0.0006(13)
C21A 0.0089(17) 0.0267(17) 0.0234(17) 0.0055(14) 0.0026(13) -0.0019(13)
C22A 0.025(2) 0.039(2) 0.0255(19) -0.0008(16) 0.0128(16) -0.0036(18)
C23A 0.022(2) 0.0289(19) 0.035(2) 0.0080(16) 0.0047(17) -0.0092(16)
C24A 0.022(2) 0.0157(15) 0.0231(17) -0.0006(13) 0.0073(14) 0.0051(14)
C25A 0.029(2) 0.029(2) 0.036(2) 0.0057(17) 0.0026(18) 0.0151(17)
C26A 0.029(2) 0.0190(17) 0.049(3) 0.0078(17) 0.014(2) -0.0004(16)
C27A 0.022(2) 0.0234(16) 0.0199(16) 0.0014(13) 0.0048(14) 0.0028(14)
C28A 0.039(3) 0.0227(17) 0.0237(18) 0.0075(14) 0.0065(17) 0.0066(17)
C29A 0.078(4) 0.042(3) 0.022(2) 0.0094(18) 0.014(2) 0.006(3)
C30A 0.051(3) 0.048(3) 0.050(3) 0.030(2) 0.013(2) 0.025(2)
C31A 0.064(4) 0.027(2) 0.056(3) 0.013(2) 0.002(3) -0.008(2)
Ti1B 0.0121(3) 0.0130(3) 0.0190(3) 0.0030(2) -0.0002(2) 0.0010(2)
P1B 0.0089(4) 0.0169(4) 0.0197(4) 0.0039(3) 0.0010(3) -0.0020(3)
P2B 0.0079(4) 0.0222(4) 0.0145(4) 0.0054(3) 0.0015(3) 0.0022(3)
N1B 0.0070(13) 0.0129(12) 0.0206(13) 0.0022(10) 0.0025(10) -0.0004(10)
Br1B 0.0214(2) 0.0377(2) 0.0366(2) 0.02398(17) -0.00387(17) -0.00834(16)
C1B 0.0120(18) 0.0257(17) 0.0311(19) 0.0082(15) 0.0051(15) -0.0044(14)
C2B 0.040(3) 0.027(2) 0.056(3) 0.0048(19) 0.012(2) -0.015(2)
C3B 0.021(2) 0.040(2) 0.031(2) 0.0167(17) 0.0090(16) 0.0006(18)
C4B 0.0149(19) 0.0287(18) 0.0195(16) 0.0002(13) -0.0008(14) -0.0041(14)
C5B 0.015(2) 0.057(3) 0.028(2) 0.0070(19) -0.0057(16) -0.0007(19)
C6B 0.019(2) 0.044(2) 0.0218(18) 0.0095(16) 0.0009(15) -0.0044(17)
C7B 0.0098(16) 0.0172(14) 0.0174(15) 0.0051(12) 0.0022(12) 0.0022(12)
C8B 0.0123(17) 0.0240(16) 0.0189(16) 0.0067(13) 0.0032(13) 0.0009(13)
C9B 0.0197(19) 0.0226(17) 0.0217(17) 0.0055(13) 0.0060(14) 0.0085(14)
C10B 0.023(2) 0.032(2) 0.038(2) 0.0028(17) 0.0082(18) 0.0124(17)
C11B 0.025(2) 0.0180(16) 0.0257(18) 0.0014(13) 0.0042(15) 0.0060(14)
C12B 0.0153(18) 0.0178(15) 0.0208(16) 0.0014(12) 0.0011(13) 0.0012(13)
C13B 0.0114(16) 0.0157(14) 0.0166(15) 0.0039(11) 0.0014(12) 0.0031(12)
C14B 0.0104(16) 0.0128(13) 0.0160(14) -0.0008(11) 0.0004(12) 0.0002(12)
C15B 0.0143(18) 0.0152(15) 0.0243(17) 0.0021(12) -0.0003(14) 0.0022(13)
C16B 0.023(2) 0.0143(15) 0.0243(17) 0.0042(13) 0.0026(14) -0.0031(13)
C17B 0.0180(19) 0.0194(16) 0.0209(16) 0.0006(13) 0.0040(14) -0.0067(14)
C18B 0.020(2) 0.0303(19) 0.032(2) 0.0048(16) 0.0043(16) -0.0102(16)
C19B 0.0106(17) 0.0230(16) 0.0175(15) -0.0012(12) 0.0030(13) 0.0003(13)
C20B 0.0114(16) 0.0156(14) 0.0148(14) 0.0006(11) 0.0028(12) -0.0013(12)
C24B 0.0129(18) 0.0261(18) 0.0298(19) 0.0079(14) 0.0036(15) 0.0050(14)
C25B 0.037(3) 0.039(2) 0.035(2) 0.0034(18) 0.016(2) 0.016(2)
C26B 0.040(3) 0.032(2) 0.051(3) 0.021(2) 0.011(2) 0.017(2)
C21B 0.016(2) 0.052(2) 0.0148(16) 0.0038(16) -0.0005(14) -0.0013(17)
C23B 0.025(3) 0.144(7) 0.028(2) -0.027(3) -0.001(2) -0.024(3)
C22B 0.030(2) 0.046(2) 0.0253(19) -0.0093(17) 0.0000(17) 0.005(2)
C27B 0.023(2) 0.036(2) 0.035(2) -0.0051(17) -0.0036(17) 0.0087(17)
C28B 0.043(3) 0.027(2) 0.038(2) -0.0079(17) 0.004(2) 0.0037(19)
C29B 0.055(4) 0.063(4) 0.060(4) -0.028(4) -0.017(3) 0.009(3)
C30B 0.043(4) 0.051(4) 0.074(5) -0.024(3) 0.009(3) 0.011(3)
C31B 0.187(12) 0.023(3) 0.062(5) -0.002(3) 0.046(6) -0.021(5)
C29D 0.055(4) 0.063(4) 0.060(4) -0.028(4) -0.017(3) 0.009(3)
C30D 0.043(4) 0.051(4) 0.074(5) -0.024(3) 0.009(3) 0.011(3)
C31D 0.187(12) 0.023(3) 0.062(5) -0.002(3) 0.046(6) -0.021(5)

loop_
_atom_type_symbol
_atom_type_description
_atom_type_scat_dispersion_real
_atom_type_scat_dispersion_imag
_atom_type_scat_source
C C 0.0015 0.0009 'International Tables Vol C Tables 4.2.6.8 and 6.1.1.4'
H H 0.0000 0.0000 'International Tables Vol C Tables 4.2.6.8 and 6.1.1.4'
N N 0.0030 0.0019 'International Tables Vol C Tables 4.2.6.8 and 6.1.1.4'
P P 0.0667 0.0580 'International Tables Vol C Tables 4.2.6.8 and 6.1.1.4'
Ti Ti 0.2060 0.2830 'International Tables Vol C Tables 4.2.6.8 and 6.1.1.4'
Br Br 0.1811 1.6452 'International Tables Vol C Tables 4.2.6.8 and 6.1.1.4'

loop_
_geom_angle_atom_site_label_1
_geom_angle_atom_site_label_2
_geom_angle_atom_site_label_3
_geom_angle
C27A Ti1A N1A 112.94(14)
C27A Ti1A Br1A 109.21(12)
N1A Ti1A Br1A 137.85(9)
C27A Ti1A P2A 99.64(13)
N1A Ti1A P2A 76.45(9)
Br1A Ti1A P2A 96.20(3)
C27A Ti1A P1A 100.75(13)
N1A Ti1A P1A 75.03(9)
Br1A Ti1A P1A 98.00(3)
P2A Ti1A P1A 149.67(4)
C7A P1A C1A 106.09(18)
C7A P1A C4A 104.81(17)
C1A P1A C4A 104.19(17)
C7A P1A Ti1A 96.91(13)
C1A P1A Ti1A 123.93(13)
C4A P1A Ti1A 118.34(13)
C20A P2A C21A 107.52(17)
C20A P2A C24A 105.39(16)
C21A P2A C24A 103.85(17)
C20A P2A Ti1A 94.77(12)
C21A P2A Ti1A 123.58(12)
C24A P2A Ti1A 119.34(13)
C13A N1A C14A 118.5(3)
C13A N1A Ti1A 123.0(2)
C14A N1A Ti1A 118.3(2)
C2A C1A C3A 111.2(3)
C2A C1A P1A 108.9(3)
C3A C1A P1A 111.8(3)
C2A C1A H1AA 108.2
C3A C1A H1AA 108.2
P1A C1A H1AA 108.2
C1A C2A H2AA 109.5
C1A C2A H2AB 109.5
H2AA C2A H2AB 109.5
C1A C2A H2AC 109.5
H2AA C2A H2AC 109.5
H2AB C2A H2AC 109.5
C1A C3A H3AA 109.5
C1A C3A H3AB 109.5
H3AA C3A H3AB 109.5
C1A C3A H3AC 109.5
H3AA C3A H3AC 109.5
H3AB C3A H3AC 109.5
C5A C4A C6A 110.1(3)
C5A C4A P1A 110.3(3)
C6A C4A P1A 114.5(3)
C5A C4A H4AA 107.2
C6A C4A H4AA 107.2
P1A C4A H4AA 107.2
C4A C5A H5AA 109.5
C4A C5A H5AB 109.5
H5AA C5A H5AB 109.5
C4A C5A H5AC 109.5
H5AA C5A H5AC 109.5
H5AB C5A H5AC 109.5
C4A C6A H6AA 109.5
C4A C6A H6AB 109.5
H6AA C6A H6AB 109.5
C4A C6A H6AC 109.5
H6AA C6A H6AC 109.5
H6AB C6A H6AC 109.5
C8A C7A C13A 120.8(3)
C8A C7A P1A 124.8(3)
C13A C7A P1A 114.4(3)
C9A C8A C7A 121.8(4)
C9A C8A H8AA 119.1
C7A C8A H8AA 119.1
C11A C9A C8A 117.1(4)
C11A C9A C10A 122.1(4)
C8A C9A C10A 120.7(4)
C9A C10A H10A 109.5
C9A C10A H10B 109.5
H10A C10A H10B 109.5
C9A C10A H10C 109.5
H10A C10A H10C 109.5
H10B C10A H10C 109.5
C9A C11A C12A 122.6(4)
C9A C11A H11A 118.7
C12A C11A H11A 118.7
C11A C12A C13A 120.3(4)
C11A C12A H12A 119.8
C13A C12A H12A 119.8
N1A C13A C7A 119.2(3)
N1A C13A C12A 123.2(3)
C7A C13A C12A 117.4(3)
C20A C14A C15A 117.7(3)
C20A C14A N1A 119.3(3)
C15A C14A N1A 122.9(3)
C16A C15A C14A 121.0(4)
C16A C15A H15A 119.5
C14A C15A H15A 119.5
C15A C16A C17A 121.9(4)
C15A C16A H16A 119.0
C17A C16A H16A 119.0
C19A C17A C16A 117.2(4)
C19A C17A C18A 121.5(4)
C16A C17A C18A 121.4(4)
C17A C18A H18A 109.5
C17A C18A H18B 109.5
H18A C18A H18B 109.5
C17A C18A H18C 109.5
H18A C18A H18C 109.5
H18B C18A H18C 109.5
C17A C19A C20A 122.0(4)
C17A C19A H19A 119.0
C20A C19A H19A 119.0
C14A C20A C19A 120.2(3)
C14A C20A P2A 115.2(3)
C19A C20A P2A 124.6(3)
C23A C21A C22A 110.4(3)
C23A C21A P2A 111.2(3)
C22A C21A P2A 108.8(3)
C23A C21A H21A 108.8
C22A C21A H21A 108.8
P2A C21A H21A 108.8
C21A C22A H22A 109.5
C21A C22A H22B 109.5
H22A C22A H22B 109.5
C21A C22A H22C 109.5
H22A C22A H22C 109.5
H22B C22A H22C 109.5
C21A C23A H23A 109.5
C21A C23A H23B 109.5
H23A C23A H23B 109.5
C21A C23A H23C 109.5
H23A C23A H23C 109.5
H23B C23A H23C 109.5
C25A C24A C26A 110.6(3)
C25A C24A P2A 114.2(3)
C26A C24A P2A 110.2(3)
C25A C24A H24A 107.2
C26A C24A H24A 107.2
P2A C24A H24A 107.2
C24A C25A H25A 109.5
C24A C25A H25B 109.5
H25A C25A H25B 109.5
C24A C25A H25C 109.5
H25A C25A H25C 109.5
H25B C25A H25C 109.5
C24A C26A H26A 109.5
C24A C26A H26B 109.5
H26A C26A H26B 109.5
C24A C26A H26C 109.5
H26A C26A H26C 109.5
H26B C26A H26C 109.5
C28A C27A Ti1A 152.6(3)
C28A C27A H27A 103.7
Ti1A C27A H27A 103.7
C27A C28A C29A 109.9(3)
C27A C28A C30A 108.1(4)
C29A C28A C30A 109.4(4)
C27A C28A C31A 112.4(4)
C29A C28A C31A 108.8(4)
C30A C28A C31A 108.1(4)
C28A C29A H29A 109.5
C28A C29A H29B 109.5
H29A C29A H29B 109.5
C28A C29A H29C 109.5
H29A C29A H29C 109.5
H29B C29A H29C 109.5
C28A C30A H30A 109.5
C28A C30A H30B 109.5
H30A C30A H30B 109.5
C28A C30A H30C 109.5
H30A C30A H30C 109.5
H30B C30A H30C 109.5
C28A C31A H31A 109.5
C28A C31A H31B 109.5
H31A C31A H31B 109.5
C28A C31A H31C 109.5
H31A C31A H31C 109.5
H31B C31A H31C 109.5
C27B Ti1B N1B 116.94(17)
C27B Ti1B Br1B 112.96(15)
N1B Ti1B Br1B 130.06(8)
C27B Ti1B P2B 97.96(15)
N1B Ti1B P2B 76.08(8)
Br1B Ti1B P2B 95.55(3)
C27B Ti1B P1B 98.06(14)
N1B Ti1B P1B 74.58(8)
Br1B Ti1B P1B 100.76(3)
P2B Ti1B P1B 150.48(4)
C7B P1B C1B 106.68(17)
C7B P1B C4B 104.59(16)
C1B P1B C4B 104.05(17)
C7B P1B Ti1B 96.43(12)
C1B P1B Ti1B 124.84(13)
C4B P1B Ti1B 117.65(13)
C20B P2B C24B 107.64(16)
C20B P2B C21B 106.07(18)
C24B P2B C21B 103.64(19)
C20B P2B Ti1B 96.56(11)
C24B P2B Ti1B 122.45(14)
C21B P2B Ti1B 118.74(14)
C14B N1B C13B 117.9(3)
C14B N1B Ti1B 120.7(2)
C13B N1B Ti1B 121.1(2)
C3B C1B C2B 110.8(3)
C3B C1B P1B 113.0(3)
C2B C1B P1B 108.0(3)
C3B C1B H1BA 108.3
C2B C1B H1BA 108.3
P1B C1B H1BA 108.3
C1B C2B H2BA 109.5
C1B C2B H2BB 109.5
H2BA C2B H2BB 109.5
C1B C2B H2BC 109.5
H2BA C2B H2BC 109.5
H2BB C2B H2BC 109.5
C1B C3B H3BA 109.5
C1B C3B H3BB 109.5
H3BA C3B H3BB 109.5
C1B C3B H3BC 109.5
H3BA C3B H3BC 109.5
H3BB C3B H3BC 109.5
C5B C4B C6B 110.1(3)
C5B C4B P1B 114.5(3)
C6B C4B P1B 110.7(3)
C5B C4B H4BA 107.1
C6B C4B H4BA 107.1
P1B C4B H4BA 107.1
C4B C5B H5BA 109.5
C4B C5B H5BB 109.5
H5BA C5B H5BB 109.5
C4B C5B H5BC 109.5
H5BA C5B H5BC 109.5
H5BB C5B H5BC 109.5
C4B C6B H6BA 109.5
C4B C6B H6BB 109.5
H6BA C6B H6BB 109.5
C4B C6B H6BC 109.5
H6BA C6B H6BC 109.5
H6BB C6B H6BC 109.5
C8B C7B C13B 120.6(3)
C8B C7B P1B 125.4(3)
C13B C7B P1B 114.0(2)
C7B C8B C9B 121.9(3)
C7B C8B H8BA 119.1
C9B C8B H8BA 119.1
C11B C9B C8B 117.0(3)
C11B C9B C10B 121.7(4)
C8B C9B C10B 121.3(4)
C9B C10B H10D 109.5
C9B C10B H10E 109.5
H10D C10B H10E 109.5
C9B C10B H10F 109.5
H10D C10B H10F 109.5
H10E C10B H10F 109.5
C9B C11B C12B 122.3(3)
C9B C11B H11B 118.9
C12B C11B H11B 118.9
C11B C12B C13B 120.7(3)
C11B C12B H12B 119.6
C13B C12B H12B 119.6
C12B C13B N1B 123.2(3)
C12B C13B C7B 117.5(3)
N1B C13B C7B 119.2(3)
C15B C14B C20B 118.1(3)
C15B C14B N1B 122.1(3)
C20B C14B N1B 119.7(3)
C16B C15B C14B 120.5(3)
C16B C15B H15B 119.8
C14B C15B H15B 119.7
C15B C16B C17B 122.1(3)
C15B C16B H16B 119.0
C17B C16B H16B 119.0
C19B C17B C16B 117.4(3)
C19B C17B C18B 121.4(4)
C16B C17B C18B 121.2(3)
C17B C18B H18D 109.5
C17B C18B H18E 109.5
H18D C18B H18E 109.5
C17B C18B H18F 109.5
H18D C18B H18F 109.5
H18E C18B H18F 109.5
C17B C19B C20B 121.8(3)
C17B C19B H19B 119.1
C20B C19B H19B 119.1
C19B C20B C14B 120.0(3)
C19B C20B P2B 125.0(3)
C14B C20B P2B 114.9(2)
C25B C24B C26B 110.9(4)
C25B C24B P2B 111.9(3)
C26B C24B P2B 108.1(3)
C25B C24B H24B 108.6
C26B C24B H24B 108.6
P2B C24B H24B 108.6
C24B C25B H25D 109.5
C24B C25B H25E 109.5
H25D C25B H25E 109.5
C24B C25B H25F 109.5
H25D C25B H25F 109.5
H25E C25B H25F 109.5
C24B C26B H26D 109.5
C24B C26B H26E 109.5
H26D C26B H26E 109.5
C24B C26B H26F 109.5
H26D C26B H26F 109.5
H26E C26B H26F 109.5
C22B C21B C23B 111.4(4)
C22B C21B P2B 110.1(3)
C23B C21B P2B 114.5(3)
C22B C21B H21B 106.8
C23B C21B H21B 106.8
P2B C21B H21B 106.8
C21B C23B H23D 109.5
C21B C23B H23E 109.5
H23D C23B H23E 109.5
C21B C23B H23F 109.5
H23D C23B H23F 109.5
H23E C23B H23F 109.5
C21B C22B H22D 109.5
C21B C22B H22E 109.5
H22D C22B H22E 109.5
C21B C22B H22F 109.5
H22D C22B H22F 109.5
H22E C22B H22F 109.5
C28B C27B Ti1B 152.8(4)
C28B C27B H27B 103.6
Ti1B C27B H27B 103.6
C31D C28B C31B 142.0(10)
C31D C28B C27B 109.0(5)
C31B C28B C27B 108.3(10)
C31D C28B C29D 113.2(7)
C31B C28B C29D 58.9(16)
C27B C28B C29D 109.9(4)
C31D C28B C30B 50.3(11)
C31B C28B C30B 107.3(16)
C27B C28B C30B 113.0(10)
C29D C28B C30B 137.1(10)
C31D C28B C29B 61.1(12)
C31B C28B C29B 110.3(17)
C27B C28B C29B 111.7(10)
C29D C28B C29B 54.8(11)
C30B C28B C29B 106.2(14)
C31D C28B C30D 107.8(6)
C31B C28B C30D 50.6(16)
C27B C28B C30D 111.3(5)
C29D C28B C30D 105.6(5)
C30B C28B C30D 59.5(11)
C29B C28B C30D 136.8(10)
C28B C29B H29D 109.5
C28B C29B H29E 109.5
H29D C29B H29E 109.5
C28B C29B H29F 109.5
H29D C29B H29F 109.5
H29E C29B H29F 109.5
C28B C29B H29I 96.8
H29D C29B H29I 89.3
H29E C29B H29I 30.3
H29F C29B H29I 139.2
C28B C30B H30D 109.5
C28B C30B H30E 109.6
H30D C30B H30E 109.5
C28B C30B H30F 109.4
H30D C30B H30F 109.5
H30E C30B H30F 109.5
C28B C30B H30H 92.3
H30D C30B H30H 31.8
H30E C30B H30H 91.8
H30F C30B H30H 141.2
C28B C30B H31I 103.5
H30D C30B H31I 112.4
H30E C30B H31I 112.2
H30F C30B H31I 5.8
H30H C30B H31I 144.0
C28B C31B H31D 109.4
C28B C31B H31E 109.4
H31D C31B H31E 109.5
C28B C31B H31F 109.6
H31D C31B H31F 109.5
H31E C31B H31F 109.5
C28B C31B H29H 88.7
H31D C31B H29H 110.4
H31E C31B H29H 126.9
H31F C31B H29H 22.7
C28B C31B H30I 99.3
H31D C31B H30I 99.0
H31E C31B H30I 19.2
H31F C31B H30I 128.7
H29H C31B H30I 145.1
C28B C29D H29D 84.6
C28B C29D H29E 89.5
H29D C29D H29E 64.1
C28B C29D H31F 92.0
H29D C29D H31F 149.3
H29E C29D H31F 146.6
C28B C29D H29G 109.5
H29D C29D H29G 57.8
H29E C29D H29G 115.5
H31F C29D H29G 95.3
C28B C29D H29H 109.5
H29D C29D H29H 164.4
H29E C29D H29H 121.1
H31F C29D H29H 28.9
H29G C29D H29H 109.5
C28B C29D H29I 109.5
H29D C29D H29I 70.4
H29E C29D H29I 20.2
H31F C29D H29I 138.3
H29G C29D H29I 109.5
H29H C29D H29I 109.5
C28B C30D H30D 84.9
C28B C30D H31D 83.2
H30D C30D H31D 149.5
C28B C30D H31E 93.1
H30D C30D H31E 139.3
H31D C30D H31E 69.5
C28B C30D H30G 109.5
H30D C30D H30G 111.6
H31D C30D H30G 47.9
H31E C30D H30G 107.3
C28B C30D H30H 109.5
H30D C30D H30H 26.0
H31D C30D H30H 157.4
H31E C30D H30H 126.3
H30G C30D H30H 109.5
C28B C30D H30I 109.5
H30D C30D H30I 128.2
H31D C30D H30I 82.3
H31E C30D H30I 19.3
H30G C30D H30I 109.5
H30H C30D H30I 109.5
C28B C31D H29F 96.3
C28B C31D H30F 108.5
H29F C31D H30F 151.8
C28B C31D H31G 109.5
H29F C31D H31G 76.6
H30F C31D H31G 106.4
C28B C31D H31H 109.5
H29F C31D H31H 42.9
H30F C31D H31H 113.4
H31G C31D H31H 109.5
C28B C31D H31I 109.5
H29F C31D H31I 148.8
H30F C31D H31I 4.2
H31G C31D H31I 109.5
H31H C31D H31I 109.5
C2S C1S H1SA 109.5
C2S C1S H1SB 109.5
H1SA C1S H1SB 109.5
C2S C1S H1SC 109.5
H1SA C1S H1SC 109.5
H1SB C1S H1SC 109.5
C3S C2S C1S 112.6(10)
C3S C2S H2SA 109.1
C1S C2S H2SA 109.1
C3S C2S H2SB 109.1
C1S C2S H2SB 109.1
H2SA C2S H2SB 107.8
C2S C3S C4S 112.0(10)
C2S C3S H3SA 109.2
C4S C3S H3SA 109.2
C2S C3S H3SB 109.2
C4S C3S H3SB 109.2
H3SA C3S H3SB 107.9
C5S C4S C3S 114.2(12)
C5S C4S H4SA 108.7
C3S C4S H4SA 108.7
C5S C4S H4SB 108.7
C3S C4S H4SB 108.7
H4SA C4S H4SB 107.6
C4S C5S H5SA 109.5
C4S C5S H5SB 109.5
H5SA C5S H5SB 109.5
C4S C5S H5SC 109.5
H5SA C5S H5SC 109.5
H5SB C5S H5SC 109.5
C2D C1D H1DA 109.5
C2D C1D H1DB 109.5
H1DA C1D H1DB 109.5
C2D C1D H1DC 109.5
H1DA C1D H1DC 109.5
H1DB C1D H1DC 109.5
C3D C2D C1D 112.2(12)
C3D C2D H2DA 109.2
C1D C2D H2DA 109.2
C3D C2D H2DB 109.2
C1D C2D H2DB 109.2
H2DA C2D H2DB 107.9
C2D C3D C4D 113.7(13)
C2D C3D H3DA 108.8
C4D C3D H3DA 108.8
C2D C3D H3DB 108.8
C4D C3D H3DB 108.8
H3DA C3D H3DB 107.7
C3D C4D C5D 111.5(12)
C3D C4D H4DA 109.3
C5D C4D H4DA 109.3
C3D C4D H4DB 109.3
C5D C4D H4DB 109.3
H4DA C4D H4DB 108.0
C4D C5D H5DA 109.5
C4D C5D H5DB 109.5
H5DA C5D H5DB 109.5
C4D C5D H5DC 109.5
H5DA C5D H5DC 109.5
H5DB C5D H5DC 109.5

loop_
_geom_bond_atom_site_label_1
_geom_bond_atom_site_label_2
_geom_bond_distance
Ti1A C27A 1.874(4)
Ti1A N1A 2.076(3)
Ti1A Br1A 2.4343(7)
Ti1A P2A 2.5595(11)
Ti1A P1A 2.5992(11)
P1A C7A 1.816(4)
P1A C1A 1.851(4)
P1A C4A 1.866(4)
P2A C20A 1.813(3)
P2A C21A 1.844(4)
P2A C24A 1.851(3)
N1A C13A 1.407(5)
N1A C14A 1.409(4)
C1A C2A 1.528(5)
C1A C3A 1.530(5)
C1A H1AA 1.0000
C2A H2AA 0.9800
C2A H2AB 0.9800
C2A H2AC 0.9800
C3A H3AA 0.9800
C3A H3AB 0.9800
C3A H3AC 0.9800
C4A C5A 1.526(5)
C4A C6A 1.530(6)
C4A H4AA 1.0000
C5A H5AA 0.9800
C5A H5AB 0.9800
C5A H5AC 0.9800
C6A H6AA 0.9800
C6A H6AB 0.9800
C6A H6AC 0.9800
C7A C8A 1.399(5)
C7A C13A 1.408(5)
C8A C9A 1.390(6)
C8A H8AA 0.9500
C9A C11A 1.389(6)
C9A C10A 1.513(6)
C10A H10A 0.9800
C10A H10B 0.9800
C10A H10C 0.9800
C11A C12A 1.392(6)
C11A H11A 0.9500
C12A C13A 1.409(5)
C12A H12A 0.9500
C14A C20A 1.402(5)
C14A C15A 1.408(5)
C15A C16A 1.382(6)
C15A H15A 0.9500
C16A C17A 1.401(7)
C16A H16A 0.9500
C17A C19A 1.385(5)
C17A C18A 1.507(6)
C18A H18A 0.9800
C18A H18B 0.9800
C18A H18C 0.9800
C19A C20A 1.408(5)
C19A H19A 0.9500
C21A C23A 1.528(5)
C21A C22A 1.531(5)
C21A H21A 1.0000
C22A H22A 0.9800
C22A H22B 0.9800
C22A H22C 0.9800
C23A H23A 0.9800
C23A H23B 0.9800
C23A H23C 0.9800
C24A C25A 1.526(6)
C24A C26A 1.529(6)
C24A H24A 1.0000
C25A H25A 0.9800
C25A H25B 0.9800
C25A H25C 0.9800
C26A H26A 0.9800
C26A H26B 0.9800
C26A H26C 0.9800
C27A C28A 1.518(5)
C27A H27A 0.9500
C28A C29A 1.521(6)
C28A C30A 1.530(7)
C28A C31A 1.545(7)
C29A H29A 0.9800
C29A H29B 0.9800
C29A H29C 0.9800
C30A H30A 0.9800
C30A H30B 0.9800
C30A H30C 0.9800
C31A H31A 0.9800
C31A H31B 0.9800
C31A H31C 0.9800
Ti1B C27B 1.874(4)
Ti1B N1B 2.083(3)
Ti1B Br1B 2.4301(7)
Ti1B P2B 2.5766(11)
Ti1B P1B 2.5991(11)
P1B C7B 1.812(3)
P1B C1B 1.846(4)
P1B C4B 1.867(4)
P2B C20B 1.812(3)
P2B C24B 1.843(4)
P2B C21B 1.851(4)
N1B C14B 1.407(4)
N1B C13B 1.407(4)
C1B C3B 1.520(5)
C1B C2B 1.542(6)
C1B H1BA 1.0000
C2B H2BA 0.9800
C2B H2BB 0.9800
C2B H2BC 0.9800
C3B H3BA 0.9800
C3B H3BB 0.9800
C3B H3BC 0.9800
C4B C5B 1.524(6)
C4B C6B 1.528(5)
C4B H4BA 1.0000
C5B H5BA 0.9800
C5B H5BB 0.9800
C5B H5BC 0.9800
C6B H6BA 0.9800
C6B H6BB 0.9800
C6B H6BC 0.9800
C7B C8B 1.397(5)
C7B C13B 1.412(5)
C8B C9B 1.399(5)
C8B H8BA 0.9500
C9B C11B 1.390(6)
C9B C10B 1.508(5)
C10B H10D 0.9800
C10B H10E 0.9800
C10B H10F 0.9800
C11B C12B 1.395(5)
C11B H11B 0.9500
C12B C13B 1.403(5)
C12B H12B 0.9500
C14B C15B 1.407(4)
C14B C20B 1.407(5)
C15B C16B 1.383(5)
C15B H15B 0.9500
C16B C17B 1.399(5)
C16B H16B 0.9500
C17B C19B 1.389(5)
C17B C18B 1.507(5)
C18B H18D 0.9800
C18B H18E 0.9800
C18B H18F 0.9800
C19B C20B 1.404(5)
C19B H19B 0.9500
C24B C25B 1.518(6)
C24B C26B 1.530(5)
C24B H24B 1.0000
C25B H25D 0.9800
C25B H25E 0.9800
C25B H25F 0.9800
C26B H26D 0.9800
C26B H26E 0.9800
C26B H26F 0.9800
C21B C22B 1.511(6)
C21B C23B 1.522(6)
C21B H21B 1.0000
C23B H23D 0.9800
C23B H23E 0.9800
C23B H23F 0.9800
C22B H22D 0.9800
C22B H22E 0.9800
C22B H22F 0.9800
C27B C28B 1.523(6)
C27B H27B 0.9500
C28B C31D 1.490(9)
C28B C31B 1.522(16)
C28B C29D 1.538(9)
C28B C30B 1.544(16)
C28B C29B 1.553(16)
C28B C30D 1.581(9)
C29B H29D 0.9800
C29B H29E 0.9800
C29B H29F 0.9800
C29B H29I 1.2137
C30B H30D 0.9800
C30B H30E 0.9800
C30B H30F 0.9800
C30B H30H 1.3919
C30B H31I 1.0180
C31B H31D 0.9800
C31B H31E 0.9800
C31B H31F 0.9800
C31B H29H 1.4555
C31B H30I 1.2495
C29D H29D 1.5737
C29D H29E 1.4343
C29D H31F 1.3291
C29D H29G 0.9800
C29D H29H 0.9800
C29D H29I 0.9800
C30D H30D 1.5080
C30D H31D 1.5315
C30D H31E 1.2478
C30D H30G 0.9800
C30D H30H 0.9800
C30D H30I 0.9800
C31D H29F 1.3179
C31D H30F 1.0597
C31D H31G 0.9800
C31D H31H 0.9800
C31D H31I 0.9800
C1S C2S 1.502(8)
C1S H1SA 0.9800
C1S H1SB 0.9800
C1S H1SC 0.9800
C2S C3S 1.494(8)
C2S H2SA 0.9900
C2S H2SB 0.9900
C3S C4S 1.494(8)
C3S H3SA 0.9900
C3S H3SB 0.9900
C4S C5S 1.494(8)
C4S H4SA 0.9900
C4S H4SB 0.9900
C5S H5SA 0.9800
C5S H5SB 0.9800
C5S H5SC 0.9800
C1D C2D 1.501(9)
C1D H1DA 0.9800
C1D H1DB 0.9800
C1D H1DC 0.9800
C2D C3D 1.489(8)
C2D H2DA 0.9900
C2D H2DB 0.9900
C3D C4D 1.500(9)
C3D H3DA 0.9900
C3D H3DB 0.9900
C4D C5D 1.507(8)
C4D H4DA 0.9900
C4D H4DB 0.9900
C5D H5DA 0.9800
C5D H5DB 0.9800
C5D H5DC 0.9800

loop_
_geom_torsion_atom_site_label_1
_geom_torsion_atom_site_label_2
_geom_torsion_atom_site_label_3
_geom_torsion_atom_site_label_4
_geom_torsion
C27A Ti1A P1A C7A -135.57(17)
N1A Ti1A P1A C7A -24.48(15)
Br1A Ti1A P1A C7A 113.02(13)
P2A Ti1A P1A C7A -4.12(15)
C27A Ti1A P1A C1A 109.71(19)
N1A Ti1A P1A C1A -139.20(17)
Br1A Ti1A P1A C1A -1.69(15)
P2A Ti1A P1A C1A -118.84(16)
C27A Ti1A P1A C4A -24.60(18)
N1A Ti1A P1A C4A 86.49(16)
Br1A Ti1A P1A C4A -136.01(14)
P2A Ti1A P1A C4A 106.85(15)
C27A Ti1A P2A C20A 82.79(16)
N1A Ti1A P2A C20A -28.66(14)
Br1A Ti1A P2A C20A -166.46(11)
P1A Ti1A P2A C20A -48.88(13)
C27A Ti1A P2A C21A -31.91(19)
N1A Ti1A P2A C21A -143.36(17)
Br1A Ti1A P2A C21A 78.83(15)
P1A Ti1A P2A C21A -163.59(15)
C27A Ti1A P2A C24A -166.56(18)
N1A Ti1A P2A C24A 81.99(16)
Br1A Ti1A P2A C24A -55.82(14)
P1A Ti1A P2A C24A 61.76(16)
C27A Ti1A N1A C13A 127.7(3)
Br1A Ti1A N1A C13A -53.2(3)
P2A Ti1A N1A C13A -137.4(3)
P1A Ti1A N1A C13A 32.1(2)
C27A Ti1A N1A C14A -57.6(3)
Br1A Ti1A N1A C14A 121.5(2)
P2A Ti1A N1A C14A 37.3(2)
P1A Ti1A N1A C14A -153.1(3)
C7A P1A C1A C2A 179.9(3)
C4A P1A C1A C2A 69.6(3)
Ti1A P1A C1A C2A -69.9(3)
C7A P1A C1A C3A -56.7(3)
C4A P1A C1A C3A -167.0(3)
Ti1A P1A C1A C3A 53.5(3)
C7A P1A C4A C5A 61.1(3)
C1A P1A C4A C5A 172.3(3)
Ti1A P1A C4A C5A -45.4(3)
C7A P1A C4A C6A -63.8(3)
C1A P1A C4A C6A 47.5(3)
Ti1A P1A C4A C6A -170.3(3)
C1A P1A C7A C8A -28.4(4)
C4A P1A C7A C8A 81.5(4)
Ti1A P1A C7A C8A -156.7(3)
C1A P1A C7A C13A 149.3(3)
C4A P1A C7A C13A -100.8(3)
Ti1A P1A C7A C13A 21.0(3)
C13A C7A C8A C9A 0.1(6)
P1A C7A C8A C9A 177.7(3)
C7A C8A C9A C11A 0.4(7)
C7A C8A C9A C10A -178.4(5)
C8A C9A C11A C12A -0.8(7)
C10A C9A C11A C12A 178.0(5)
C9A C11A C12A C13A 0.7(7)
C14A N1A C13A C7A 156.6(3)
Ti1A N1A C13A C7A -28.7(4)
C14A N1A C13A C12A -27.3(5)
Ti1A N1A C13A C12A 147.4(3)
C8A C7A C13A N1A 176.1(3)
P1A C7A C13A N1A -1.7(4)
C8A C7A C13A C12A -0.3(6)
P1A C7A C13A C12A -178.1(3)
C11A C12A C13A N1A -176.3(4)
C11A C12A C13A C7A -0.1(6)
C13A N1A C14A C20A 141.1(3)
Ti1A N1A C14A C20A -33.9(4)
C13A N1A C14A C15A -41.9(5)
Ti1A N1A C14A C15A 143.1(3)
C20A C14A C15A C16A -0.9(6)
N1A C14A C15A C16A -178.0(4)
C14A C15A C16A C17A -0.6(7)
C15A C16A C17A C19A 1.6(7)
C15A C16A C17A C18A -178.9(5)
C16A C17A C19A C20A -1.2(6)
C18A C17A C19A C20A 179.4(4)
C15A C14A C20A C19A 1.4(5)
N1A C14A C20A C19A 178.5(3)
C15A C14A C20A P2A -177.3(3)
N1A C14A C20A P2A -0.1(4)
C17A C19A C20A C14A -0.3(6)
C17A C19A C20A P2A 178.2(3)
C21A P2A C20A C14A 151.2(3)
C24A P2A C20A C14A -98.5(3)
Ti1A P2A C20A C14A 23.7(3)
C21A P2A C20A C19A -27.4(4)
C24A P2A C20A C19A 82.9(3)
Ti1A P2A C20A C19A -154.9(3)
C20A P2A C21A C23A -56.5(3)
C24A P2A C21A C23A -167.9(3)
Ti1A P2A C21A C23A 51.8(3)
C20A P2A C21A C22A -178.3(3)
C24A P2A C21A C22A 70.3(3)
Ti1A P2A C21A C22A -70.0(3)
C20A P2A C24A C25A -51.6(3)
C21A P2A C24A C25A 61.4(3)
Ti1A P2A C24A C25A -156.3(2)
C20A P2A C24A C26A 73.6(3)
C21A P2A C24A C26A -173.5(3)
Ti1A P2A C24A C26A -31.1(3)
N1A Ti1A C27A C28A -162.3(6)
Br1A Ti1A C27A C28A 18.3(7)
P2A Ti1A C27A C28A 118.4(7)
P1A Ti1A C27A C28A -84.1(7)
Ti1A C27A C28A C29A -36.7(9)
Ti1A C27A C28A C30A 82.7(7)
Ti1A C27A C28A C31A -158.0(6)
C27B Ti1B P1B C7B -143.31(19)
N1B Ti1B P1B C7B -27.49(14)
Br1B Ti1B P1B C7B 101.35(11)
P2B Ti1B P1B C7B -21.04(14)
C27B Ti1B P1B C1B 101.2(2)
N1B Ti1B P1B C1B -142.98(18)
Br1B Ti1B P1B C1B -14.13(16)
P2B Ti1B P1B C1B -136.52(17)
C27B Ti1B P1B C4B -33.1(2)
N1B Ti1B P1B C4B 82.71(16)
Br1B Ti1B P1B C4B -148.45(14)
P2B Ti1B P1B C4B 89.16(16)
C27B Ti1B P2B C20B 91.31(18)
N1B Ti1B P2B C20B -24.58(14)
Br1B Ti1B P2B C20B -154.53(11)
P1B Ti1B P2B C20B -30.99(14)
C27B Ti1B P2B C24B -24.4(2)
N1B Ti1B P2B C24B -140.34(16)
Br1B Ti1B P2B C24B 89.71(14)
P1B Ti1B P2B C24B -146.75(15)
C27B Ti1B P2B C21B -156.3(2)
N1B Ti1B P2B C21B 87.80(19)
Br1B Ti1B P2B C21B -42.15(17)
P1B Ti1B P2B C21B 81.39(18)
C27B Ti1B N1B C14B -58.8(3)
Br1B Ti1B N1B C14B 118.7(2)
P2B Ti1B N1B C14B 33.1(2)
P1B Ti1B N1B C14B -150.1(3)
C27B Ti1B N1B C13B 127.7(3)
Br1B Ti1B N1B C13B -54.9(3)
P2B Ti1B N1B C13B -140.4(3)
P1B Ti1B N1B C13B 36.4(2)
C7B P1B C1B C3B -58.5(3)
C4B P1B C1B C3B -168.7(3)
Ti1B P1B C1B C3B 52.1(3)
C7B P1B C1B C2B 178.6(3)
C4B P1B C1B C2B 68.3(3)
Ti1B P1B C1B C2B -70.9(3)
C7B P1B C4B C5B -65.7(3)
C1B P1B C4B C5B 46.1(3)
Ti1B P1B C4B C5B -171.2(3)
C7B P1B C4B C6B 59.4(3)
C1B P1B C4B C6B 171.2(3)
Ti1B P1B C4B C6B -46.1(3)
C1B P1B C7B C8B -26.4(3)
C4B P1B C7B C8B 83.5(3)
Ti1B P1B C7B C8B -155.7(3)
C1B P1B C7B C13B 152.0(3)
C4B P1B C7B C13B -98.1(3)
Ti1B P1B C7B C13B 22.7(2)
C13B C7B C8B C9B -0.9(5)
P1B C7B C8B C9B 177.3(3)
C7B C8B C9B C11B 0.3(5)
C7B C8B C9B C10B -179.8(3)
C8B C9B C11B C12B 0.3(5)
C10B C9B C11B C12B -179.7(4)
C9B C11B C12B C13B -0.1(6)
C11B C12B C13B N1B -177.6(3)
C11B C12B C13B C7B -0.5(5)
C14B N1B C13B C12B -30.1(5)
Ti1B N1B C13B C12B 143.6(3)
C14B N1B C13B C7B 152.8(3)
Ti1B N1B C13B C7B -33.5(4)
C8B C7B C13B C12B 1.0(5)
P1B C7B C13B C12B -177.4(2)
C8B C7B C13B N1B 178.2(3)
P1B C7B C13B N1B -0.2(4)
C13B N1B C14B C15B -40.5(5)
Ti1B N1B C14B C15B 145.8(3)
C13B N1B C14B C20B 142.4(3)
Ti1B N1B C14B C20B -31.3(4)
C20B C14B C15B C16B -2.5(5)
N1B C14B C15B C16B -179.7(3)
C14B C15B C16B C17B 0.6(6)
C15B C16B C17B C19B 1.8(5)
C15B C16B C17B C18B -179.6(4)
C16B C17B C19B C20B -2.1(5)
C18B C17B C19B C20B 179.3(3)
C17B C19B C20B C14B 0.1(5)
C17B C19B C20B P2B 177.9(3)
C15B C14B C20B C19B 2.2(5)
N1B C14B C20B C19B 179.4(3)
C15B C14B C20B P2B -175.8(3)
N1B C14B C20B P2B 1.4(4)
C24B P2B C20B C19B -31.2(3)
C21B P2B C20B C19B 79.2(3)
Ti1B P2B C20B C19B -158.3(3)
C24B P2B C20B C14B 146.7(3)
C21B P2B C20B C14B -102.9(3)
Ti1B P2B C20B C14B 19.6(3)
C20B P2B C24B C25B -50.8(3)
C21B P2B C24B C25B -162.9(3)
Ti1B P2B C24B C25B 59.4(3)
C20B P2B C24B C26B -173.2(3)
C21B P2B C24B C26B 74.8(4)
Ti1B P2B C24B C26B -63.0(3)
C20B P2B C21B C22B 63.9(3)
C24B P2B C21B C22B 177.1(3)
Ti1B P2B C21B C22B -43.2(4)
C20B P2B C21B C23B -62.5(5)
C24B P2B C21B C23B 50.7(5)
Ti1B P2B C21B C23B -169.6(4)
N1B Ti1B C27B C28B -157.1(7)
Br1B Ti1B C27B C28B 25.0(8)
P2B Ti1B C27B C28B 124.6(7)
P1B Ti1B C27B C28B -80.3(8)
Ti1B C27B C28B C31D -16.1(11)
Ti1B C27B C28B C31B 171.2(18)
Ti1B C27B C28B C29D 108.5(8)
Ti1B C27B C28B C30B -70.0(15)
Ti1B C27B C28B C29B 49.5(15)
Ti1B C27B C28B C30D -134.9(7)
C1S C2S C3S C4S -9(4)
C2S C3S C4S C5S -178(3)
C1D C2D C3D C4D 109(3)
C2D C3D C4D C5D 150(2)
